data_7216308
loop_
_publ_author_name
'Knaust, Jacqueline M.'
'Keller, Steven W.'

_publ_section_title
;
 Supermolecular coordination isomers: synthesis and crystal structures of
 four new one-dimensional copper(i) coordination polymers with
 1,3-dithiane
;
_journal_issue 81
_journal_name_full CrystEngComm
_journal_page_first 459
_journal_paper_doi 10.1039/b310360a
_journal_volume 5
_journal_year 2003
_chemical_formula_sum 'C10 H19 B Cu F4 N S4'
_chemical_formula_weight 431.85
_chemical_name_systematic
;
?
;
_space_group_IT_number 19
_symmetry_space_group_name_Hall 'P 2ac 2ab'
_symmetry_space_group_name_H-M 'P 21 21 21'
_atom_sites_solution_hydrogens geom
_atom_sites_solution_primary direct
_atom_sites_solution_secondary difmap
_audit_creation_method SHELXL-97
_cell_angle_alpha 90.00
_cell_angle_beta 90.00
_cell_angle_gamma 90.00
_cell_formula_units_Z 4
_cell_length_a 6.6496(8)
_cell_length_b 14.8560(17)
_cell_length_c 17.325(2)
_cell_measurement_temperature 173(2)
_cell_volume 1711.5(3)
_computing_structure_refinement 'SHELXL-97 (Sheldrick, 1997)'
_computing_structure_solution 'SHELXS-97 (Sheldrick, 1990)'
_diffrn_ambient_temperature 173(2)
_diffrn_measured_fraction_theta_full 1.000
_diffrn_measured_fraction_theta_max 1.000
_diffrn_radiation_monochromator graphite
_diffrn_radiation_source 'fine-focus sealed tube'
_diffrn_radiation_type MoK\a
_diffrn_radiation_wavelength 0.71073
_diffrn_reflns_av_R_equivalents 0.0391
_diffrn_reflns_av_sigmaI/netI 0.0456
_diffrn_reflns_limit_h_max 8
_diffrn_reflns_limit_h_min -8
_diffrn_reflns_limit_k_max 18
_diffrn_reflns_limit_k_min -19
_diffrn_reflns_limit_l_max 22
_diffrn_reflns_limit_l_min -16
_diffrn_reflns_number 10744
_diffrn_reflns_theta_full 27.12
_diffrn_reflns_theta_max 27.12
_diffrn_reflns_theta_min 1.81
_exptl_absorpt_coefficient_mu 1.792
_exptl_crystal_density_diffrn 1.676
_exptl_crystal_density_method 'not measured'
_exptl_crystal_F_000 880
_refine_diff_density_max 0.683
_refine_diff_density_min -0.485
_refine_diff_density_rms 0.089
_refine_ls_abs_structure_details 'Flack H D (1983), Acta Cryst. A39, 876-881'
_refine_ls_abs_structure_Flack 0.033(17)
_refine_ls_extinction_method none
_refine_ls_goodness_of_fit_ref 0.848
_refine_ls_hydrogen_treatment mixed
_refine_ls_matrix_type full
_refine_ls_number_parameters 191
_refine_ls_number_reflns 3766
_refine_ls_number_restraints 0
_refine_ls_restrained_S_all 0.848
_refine_ls_R_factor_all 0.0493
_refine_ls_R_factor_gt 0.0394
_refine_ls_shift/su_max 0.001
_refine_ls_shift/su_mean 0.000
_refine_ls_structure_factor_coef Fsqd
_refine_ls_weighting_details 'calc w=1/[\s^2^(Fo^2^)+(0.1000P)^2^+0.0000P] where P=(Fo^2^+2Fc^2^)/3'
_refine_ls_weighting_scheme calc
_refine_ls_wR_factor_gt 0.1091
_refine_ls_wR_factor_ref 0.1161
_reflns_number_gt 3270
_reflns_number_total 3766
_reflns_threshold_expression >2sigma(I)
_cod_data_source_file b310360a.txt
_cod_data_source_block c:\manusc~1\dithiane\jmk_ii~2\work\jmk_ii_
_cod_database_code 7216308

loop_
_symmetry_equiv_pos_as_xyz
'x, y, z'
'-x+1/2, -y, z+1/2'
'x+1/2, -y+1/2, -z'
'-x, y+1/2, -z+1/2'

loop_
_atom_site_label
_atom_site_type_symbol
_atom_site_fract_x
_atom_site_fract_y
_atom_site_fract_z
_atom_site_U_iso_or_equiv
_atom_site_adp_type
_atom_site_occupancy
_atom_site_symmetry_multiplicity
_atom_site_calc_flag
_atom_site_refinement_flags
Cu1 Cu 0.78603(8) 0.98779(3) 0.57455(3) 0.02061(14) Uani 1 1 d .
S1 S 0.74156(16) 0.83606(6) 0.58003(6) 0.0254(2) Uani 1 1 d .
F1 F 0.0729(9) 0.8610(4) 0.8678(3) 0.114(2) Uani 1 1 d .
N1 N 0.8039(6) 1.0118(3) 0.4595(2) 0.0310(8) Uani 1 1 d .
C1 C 0.7898(7) 1.0089(3) 0.3946(3) 0.0295(9) Uani 1 1 d .
B1 B 0.2043(10) 0.8409(4) 0.8112(3) 0.0368(12) Uani 1 1 d .
S2 S 0.9320(2) 0.65447(8) 0.58407(8) 0.0426(3) Uani 1 1 d .
F2 F 0.3950(7) 0.8434(4) 0.8360(4) 0.1048(18) Uani 1 1 d .
C2 C 0.7746(9) 1.0038(3) 0.3102(3) 0.0392(11) Uani 1 1 d .
H2A H 0.9008 1.0246 0.2870 0.059 Uiso 1 1 calc R
H2B H 0.6637 1.0421 0.2926 0.059 Uiso 1 1 calc R
H2C H 0.7491 0.9414 0.2947 0.059 Uiso 1 1 calc R
S3 S 1.06075(15) 1.05942(7) 0.62665(6) 0.0195(2) Uani 1 1 d .
F3 F 0.1835(9) 0.7520(3) 0.7908(3) 0.1031(18) Uani 1 1 d .
C3 C 0.9759(7) 0.7745(3) 0.5856(3) 0.0311(10) Uani 1 1 d .
H3A H 1.0627 0.7913 0.5415 0.037 Uiso 1 1 calc R
H3B H 1.0472 0.7909 0.6338 0.037 Uiso 1 1 calc R
S4 S 1.50840(14) 1.05991(6) 0.62469(6) 0.0200(2) Uani 1 1 d .
F4 F 0.1869(8) 0.8972(3) 0.7496(2) 0.0919(16) Uani 1 1 d .
C4 C 0.7852(9) 0.6444(3) 0.6723(3) 0.0411(12) Uani 1 1 d .
H4A H 0.7499 0.5803 0.6800 0.049 Uiso 1 1 calc R
H4B H 0.8702 0.6631 0.7164 0.049 Uiso 1 1 calc R
C5 C 0.5963(9) 0.6987(3) 0.6734(3) 0.0425(14) Uani 1 1 d .
H5A H 0.5183 0.6836 0.7203 0.051 Uiso 1 1 calc R
H5B H 0.5135 0.6826 0.6279 0.051 Uiso 1 1 calc R
C6 C 0.6373(7) 0.8009(3) 0.6722(3) 0.0324(11) Uani 1 1 d .
H6A H 0.7328 0.8163 0.7140 0.039 Uiso 1 1 calc R
H6B H 0.5103 0.8338 0.6819 0.039 Uiso 1 1 calc R
C7 C 1.2829(6) 0.9995(2) 0.5957(2) 0.0198(7) Uani 1 1 d .
H7A H 1.2810 0.9929 0.5388 0.024 Uiso 1 1 calc R
H7B H 1.2837 0.9386 0.6188 0.024 Uiso 1 1 calc R
C8 C 1.4743(6) 1.1609(3) 0.5664(3) 0.0238(9) Uani 1 1 d .
H8A H 1.5907 1.2015 0.5741 0.029 Uiso 1 1 calc R
H8B H 1.4703 1.1440 0.5112 0.029 Uiso 1 1 calc R
C9 C 1.2813(6) 1.2110(2) 0.5871(2) 0.0233(8) Uani 1 1 d .
H9A H 1.2820 1.2243 0.6431 0.028 Uiso 1 1 calc R
H9B H 1.2790 1.2692 0.5592 0.028 Uiso 1 1 calc R
C10 C 1.0919(6) 1.1592(3) 0.5677(3) 0.0246(9) Uani 1 1 d .
H10A H 1.0962 1.1413 0.5127 0.029 Uiso 1 1 calc R
H10B H 0.9740 1.1990 0.5750 0.029 Uiso 1 1 calc R

loop_
_atom_site_aniso_label
_atom_site_aniso_U_11
_atom_site_aniso_U_22
_atom_site_aniso_U_33
_atom_site_aniso_U_23
_atom_site_aniso_U_13
_atom_site_aniso_U_12
Cu1 0.0153(2) 0.0202(2) 0.0263(2) 0.00138(19) -0.0001(2) 0.00011(18)
S1 0.0272(5) 0.0196(5) 0.0293(5) 0.0014(4) -0.0037(5) -0.0006(4)
F1 0.136(4) 0.114(4) 0.092(3) 0.051(3) 0.075(3) 0.061(3)
N1 0.034(2) 0.035(2) 0.0248(19) 0.0042(15) 0.0017(16) 0.001(2)
C1 0.030(2) 0.024(2) 0.035(2) 0.0013(17) 0.0021(19) -0.005(2)
B1 0.032(3) 0.049(3) 0.029(2) 0.012(2) 0.006(2) 0.003(3)
S2 0.0637(9) 0.0235(5) 0.0407(7) -0.0004(5) 0.0155(6) 0.0114(6)
F2 0.064(3) 0.120(4) 0.130(4) 0.018(4) -0.037(3) -0.006(3)
C2 0.051(3) 0.041(3) 0.025(2) 0.000(2) 0.001(2) 0.006(3)
S3 0.0135(5) 0.0236(5) 0.0214(5) 0.0007(4) 0.0009(4) -0.0001(4)
F3 0.149(5) 0.080(3) 0.080(3) -0.010(2) 0.018(3) -0.033(4)
C3 0.032(2) 0.026(2) 0.035(2) 0.001(2) 0.008(2) 0.0079(18)
S4 0.0125(5) 0.0232(5) 0.0242(5) 0.0018(4) -0.0007(4) 0.0005(4)
F4 0.125(4) 0.098(3) 0.053(2) 0.041(2) 0.033(3) 0.051(3)
C4 0.060(3) 0.024(2) 0.040(3) 0.008(2) 0.006(3) 0.007(2)
C5 0.055(4) 0.029(3) 0.043(3) 0.009(2) 0.019(3) -0.008(2)
C6 0.028(2) 0.028(2) 0.042(3) 0.007(2) 0.011(2) 0.0040(18)
C7 0.0144(17) 0.0187(17) 0.0264(18) -0.0008(14) 0.0005(15) -0.0012(15)
C8 0.021(2) 0.021(2) 0.029(2) 0.0053(19) 0.0021(18) -0.0032(16)
C9 0.0193(19) 0.0180(18) 0.033(2) 0.0037(15) -0.0001(19) -0.0002(16)
C10 0.017(2) 0.026(2) 0.031(2) 0.001(2) -0.0061(17) 0.0040(16)

loop_
_atom_type_symbol
_atom_type_description
_atom_type_scat_dispersion_real
_atom_type_scat_dispersion_imag
_atom_type_scat_source
C C 0.0033 0.0016 'International Tables Vol C Tables 4.2.6.8 and 6.1.1.4'
H H 0.0000 0.0000 'International Tables Vol C Tables 4.2.6.8 and 6.1.1.4'
B B 0.0013 0.0007 'International Tables Vol C Tables 4.2.6.8 and 6.1.1.4'
F F 0.0171 0.0103 'International Tables Vol C Tables 4.2.6.8 and 6.1.1.4'
S S 0.1246 0.1234 'International Tables Vol C Tables 4.2.6.8 and 6.1.1.4'
Cu Cu 0.3201 1.2651 'International Tables Vol C Tables 4.2.6.8 and 6.1.1.4'
N N 0.0061 0.0033 'International Tables Vol C Tables 4.2.6.8 and 6.1.1.4'

loop_
_geom_angle_atom_site_label_1
_geom_angle_atom_site_label_2
_geom_angle_atom_site_label_3
_geom_angle
_geom_angle_site_symmetry_3
N1 Cu1 S1 102.86(11) .
N1 Cu1 S3 104.95(12) .
S1 Cu1 S3 123.06(4) .
N1 Cu1 S4 109.62(12) 1_455
S1 Cu1 S4 109.92(4) 1_455
S3 Cu1 S4 105.87(4) 1_455
C3 S1 C6 97.8(2) .
C3 S1 Cu1 113.03(15) .
C6 S1 Cu1 111.76(16) .
C1 N1 Cu1 165.3(4) .
N1 C1 C2 178.9(5) .
F2 B1 F1 112.1(6) .
F2 B1 F4 108.3(6) .
F1 B1 F4 112.3(5) .
F2 B1 F3 101.8(6) .
F1 B1 F3 109.6(6) .
F4 B1 F3 112.3(5) .
C3 S2 C4 99.0(2) .
C7 S3 C10 98.16(19) .
C7 S3 Cu1 107.77(13) .
C10 S3 Cu1 104.36(14) .
S2 C3 S1 111.0(3) .
C7 S4 C8 98.64(18) .
C7 S4 Cu1 109.10(13) 1_655
C8 S4 Cu1 105.88(14) 1_655
C5 C4 S2 114.6(4) .
C4 C5 C6 112.5(4) .
C5 C6 S1 111.2(4) .
S3 C7 S4 110.46(19) .
C9 C8 S4 112.1(3) .
C10 C9 C8 113.5(3) .
C9 C10 S3 112.7(3) .

loop_
_geom_bond_atom_site_label_1
_geom_bond_atom_site_label_2
_geom_bond_distance
_geom_bond_site_symmetry_2
Cu1 N1 2.027(4) .
Cu1 S1 2.2753(11) .
Cu1 S3 2.2988(11) .
Cu1 S4 2.3044(11) 1_455
S1 C3 1.810(5) .
S1 C6 1.818(5) .
F1 B1 1.346(7) .
N1 C1 1.130(6) .
C1 C2 1.467(6) .
B1 F2 1.339(7) .
B1 F4 1.361(6) .
B1 F3 1.375(8) .
S2 C3 1.807(4) .
S2 C4 1.820(5) .
S3 C7 1.806(4) .
S3 C10 1.812(4) .
S4 C7 1.818(4) .
S4 C8 1.823(4) .
S4 Cu1 2.3044(11) 1_655
C4 C5 1.493(7) .
C5 C6 1.542(7) .
C8 C9 1.526(6) .
C9 C10 1.514(6) .
